data_4117745
loop_
_publ_author_name
'Hiroaki Tanaka'
'Masaaki Ichinohe'
'Akira Sekiguchi'

_publ_section_title
;
 An Isolable NHC-Stabilized Silylene Radical Cation: Synthesis and
 Structural Characterization
;
_journal_name_full 'Journal of the American Chemical Society'
_journal_page_first 5540
_journal_page_last 5543
_journal_paper_doi 10.1021/ja301180v
_journal_volume 134
_journal_year 2012
_chemical_formula_sum 'C94 H138.5 B F18.5 N2 Si7'
_chemical_formula_weight 1855.51
_chemical_name_systematic
; 
 (1,1,1,3,3,3-hexa-tert-butyltrisilane-2-yl-2-ylium 
 1,3,4,5-tetramthylimidazole-2,2-diyl)-
 tetrakis[4-(tert-butyldimethylsilyl)-2,3,5,6-tetrafluorophenyl]borate
;
_space_group_IT_number 2
_symmetry_cell_setting triclinic
_symmetry_space_group_name_Hall '-P 1'
_symmetry_space_group_name_H-M 'P -1'
_atom_sites_solution_hydrogens geom
_atom_sites_solution_primary direct
_atom_sites_solution_secondary difmap
_audit_creation_method SHELXL-97
_cell_angle_alpha 98.2500(10)
_cell_angle_beta 96.718(2)
_cell_angle_gamma 90.447(2)
_cell_formula_units_Z 2
_cell_length_a 15.260(2)
_cell_length_b 16.593(2)
_cell_length_c 20.617(3)
_cell_measurement_reflns_used 9826
_cell_measurement_temperature 120.0(1)
_cell_measurement_theta_max 28.42
_cell_measurement_theta_min 2.28
_cell_volume 5129.3(12)
_computing_cell_refinement 'APEX2 (Bruker AXS, 2006)'
_computing_data_collection 'APEX2 (Bruker AXS, 2006)'
_computing_data_reduction 'SAINT (Bruker AXS, 2004)'
_computing_molecular_graphics 'XSHEL (Bruker AXS,2002)'
_computing_publication_material 'XCIF (Bruker AXS, 2001)'
_computing_structure_refinement 'SHELXL-97 (Sheldrick, 1997)'
_computing_structure_solution 'SHELXS-97 (Sheldrick, 1997)'
_diffrn_ambient_temperature 120.0(1)
_diffrn_detector_area_resol_mean 8.333
_diffrn_measured_fraction_theta_full 0.973
_diffrn_measured_fraction_theta_max 0.973
_diffrn_measurement_device_type 'Bruker APEXII CCD area detector'
_diffrn_measurement_method 'phi and omega scans'
_diffrn_radiation_monochromator graphite
_diffrn_radiation_source 'fine-focus sealed tube'
_diffrn_radiation_type MoK\a
_diffrn_radiation_wavelength 0.71073
_diffrn_reflns_av_R_equivalents 0.1816
_diffrn_reflns_av_sigmaI/netI 0.1304
_diffrn_reflns_limit_h_max 19
_diffrn_reflns_limit_h_min -19
_diffrn_reflns_limit_k_max 21
_diffrn_reflns_limit_k_min -21
_diffrn_reflns_limit_l_max 26
_diffrn_reflns_limit_l_min -26
_diffrn_reflns_number 57840
_diffrn_reflns_theta_full 27.48
_diffrn_reflns_theta_max 27.48
_diffrn_reflns_theta_min 1.01
_exptl_absorpt_coefficient_mu 0.169
_exptl_absorpt_correction_T_max 0.9715
_exptl_absorpt_correction_T_min 0.9292
_exptl_absorpt_correction_type empirical
_exptl_absorpt_process_details
; 
SADABS Sheldrick 1996 
;
_exptl_crystal_colour Yellow
_exptl_crystal_density_diffrn 1.201
_exptl_crystal_description Plate
_exptl_crystal_F_000 1972
_exptl_crystal_size_max 0.44
_exptl_crystal_size_mid 0.33
_exptl_crystal_size_min 0.17
_refine_diff_density_max 1.855
_refine_diff_density_min -1.040
_refine_diff_density_rms 0.103
_refine_ls_extinction_coef 0.0005(3)
_refine_ls_extinction_expression Fc^*^=kFc[1+0.001xFc^2^\l^3^/sin(2\q)]^-1/4^
_refine_ls_extinction_method SHELXL
_refine_ls_goodness_of_fit_ref 1.021
_refine_ls_hydrogen_treatment constr
_refine_ls_matrix_type full
_refine_ls_number_parameters 1124
_refine_ls_number_reflns 22911
_refine_ls_number_restraints 71
_refine_ls_restrained_S_all 1.023
_refine_ls_R_factor_all 0.0930
_refine_ls_R_factor_gt 0.0798
_refine_ls_shift/su_max 0.003
_refine_ls_shift/su_mean 0.000
_refine_ls_structure_factor_coef Fsqd
_refine_ls_weighting_details 'calc w=1/[\s^2^(Fo^2^)+(0.0945P)^2^+8.0350P] where P=(Fo^2^+2Fc^2^)/3'
_refine_ls_weighting_scheme calc
_refine_ls_wR_factor_gt 0.2283
_refine_ls_wR_factor_ref 0.2450
_reflns_number_gt 18730
_reflns_number_total 22911
_reflns_threshold_expression >2sigma(I)
_cod_data_source_file ja301180v_si_003.cif
_cod_data_source_block si2sinhctsfpb_0m
_cod_original_cell_volume 5129.4(12)
_cod_original_sg_symbol_H-M 'P -1 '
_cod_database_code 4117745

loop_
_symmetry_equiv_pos_as_xyz
'x, y, z'
'-x, -y, -z'

loop_
_atom_site_label
_atom_site_type_symbol
_atom_site_fract_x
_atom_site_fract_y
_atom_site_fract_z
_atom_site_U_iso_or_equiv
_atom_site_adp_type
_atom_site_occupancy
_atom_site_symmetry_multiplicity
_atom_site_calc_flag
_atom_site_refinement_flags
Si1 Si 0.30147(5) 0.72487(5) 0.28883(4) 0.02248(17) Uani 1 1 d .
Si2 Si 0.22459(6) 0.59769(5) 0.23369(4) 0.0328(2) Uani 1 1 d .
Si3 Si 0.39532(5) 0.78960(4) 0.38849(3) 0.01982(16) Uani 1 1 d .
N1 N 0.19953(15) 0.85882(15) 0.24232(12) 0.0236(5) Uani 1 1 d .
N2 N 0.30294(15) 0.82578(15) 0.18222(11) 0.0244(5) Uani 1 1 d .
C1 C 0.1179(3) 0.6232(2) 0.1796(2) 0.0462(9) Uani 1 1 d .
C2 C 0.0464(3) 0.6520(3) 0.2240(3) 0.0622(12) Uani 1 1 d .
H2A H 0.0374 0.6112 0.2527 0.093 Uiso 1 1 calc R
H2B H -0.0090 0.6592 0.1965 0.093 Uiso 1 1 calc R
H2C H 0.0655 0.7040 0.2512 0.093 Uiso 1 1 calc R
C3 C 0.1284(3) 0.6891(3) 0.1364(2) 0.0546(11) Uani 1 1 d .
H3A H 0.1740 0.6735 0.1075 0.082 Uiso 1 1 calc R
H3B H 0.1459 0.7408 0.1644 0.082 Uiso 1 1 calc R
H3C H 0.0723 0.6953 0.1094 0.082 Uiso 1 1 calc R
C4 C 0.0797(3) 0.5462(3) 0.1318(2) 0.0600(12) Uani 1 1 d .
H4A H 0.0713 0.5017 0.1572 0.090 Uiso 1 1 calc R
H4B H 0.1209 0.5297 0.0996 0.090 Uiso 1 1 calc R
H4C H 0.0228 0.5589 0.1086 0.090 Uiso 1 1 calc R
C5 C 0.3062(3) 0.5382(2) 0.17795(18) 0.0417(8) Uani 1 1 d .
C6 C 0.3088(3) 0.5738(3) 0.11383(19) 0.0532(10) Uani 1 1 d .
H6A H 0.2491 0.5723 0.0901 0.080 Uiso 1 1 calc R
H6B H 0.3478 0.5416 0.0862 0.080 Uiso 1 1 calc R
H6C H 0.3310 0.6303 0.1240 0.080 Uiso 1 1 calc R
C7 C 0.2794(3) 0.4469(2) 0.1581(2) 0.0575(11) Uani 1 1 d .
H7A H 0.2771 0.4214 0.1980 0.086 Uiso 1 1 calc R
H7B H 0.3229 0.4195 0.1318 0.086 Uiso 1 1 calc R
H7C H 0.2211 0.4420 0.1320 0.086 Uiso 1 1 calc R
C8 C 0.4014(3) 0.5425(2) 0.2115(2) 0.0494(10) Uani 1 1 d .
H8A H 0.4036 0.5202 0.2531 0.074 Uiso 1 1 calc R
H8B H 0.4225 0.5994 0.2204 0.074 Uiso 1 1 calc R
H8C H 0.4389 0.5108 0.1824 0.074 Uiso 1 1 calc R
C9 C 0.1965(3) 0.5370(2) 0.30262(19) 0.0448(9) Uani 1 1 d .
C10 C 0.1317(3) 0.4636(3) 0.2768(2) 0.0627(13) Uani 1 1 d .
H10A H 0.1561 0.4278 0.2416 0.094 Uiso 1 1 calc R
H10B H 0.0747 0.4836 0.2593 0.094 Uiso 1 1 calc R
H10C H 0.1234 0.4331 0.3130 0.094 Uiso 1 1 calc R
C11 C 0.2810(3) 0.5024(2) 0.3355(2) 0.0531(10) Uani 1 1 d .
H11A H 0.3098 0.4679 0.3020 0.080 Uiso 1 1 calc R
H11B H 0.2656 0.4698 0.3689 0.080 Uiso 1 1 calc R
H11C H 0.3212 0.5473 0.3566 0.080 Uiso 1 1 calc R
C12 C 0.1548(3) 0.5906(3) 0.3578(2) 0.0543(10) Uani 1 1 d .
H12A H 0.1007 0.6142 0.3389 0.081 Uiso 1 1 calc R
H12B H 0.1966 0.6344 0.3787 0.081 Uiso 1 1 calc R
H12C H 0.1405 0.5572 0.3909 0.081 Uiso 1 1 calc R
C13 C 0.50217(19) 0.7275(2) 0.39401(14) 0.0281(6) Uani 1 1 d .
C14 C 0.5608(2) 0.7448(3) 0.34146(16) 0.0397(8) Uani 1 1 d .
H14A H 0.5266 0.7344 0.2977 0.060 Uiso 1 1 calc R
H14B H 0.6116 0.7091 0.3427 0.060 Uiso 1 1 calc R
H14C H 0.5814 0.8018 0.3506 0.060 Uiso 1 1 calc R
C15 C 0.4801(2) 0.6360(2) 0.38064(16) 0.0362(7) Uani 1 1 d .
H15A H 0.4444 0.6228 0.3377 0.054 Uiso 1 1 calc R
H15B H 0.4470 0.6211 0.4153 0.054 Uiso 1 1 calc R
H15C H 0.5349 0.6056 0.3804 0.054 Uiso 1 1 calc R
C16 C 0.5579(2) 0.7445(2) 0.46194(16) 0.0373(7) Uani 1 1 d .
H16A H 0.5730 0.8028 0.4724 0.056 Uiso 1 1 calc R
H16B H 0.6121 0.7134 0.4610 0.056 Uiso 1 1 calc R
H16C H 0.5239 0.7283 0.4957 0.056 Uiso 1 1 calc R
C17 C 0.33374(19) 0.78691(19) 0.46533(14) 0.0266(6) Uani 1 1 d .
C18 C 0.3342(2) 0.7008(2) 0.48609(16) 0.0358(7) Uani 1 1 d .
H18A H 0.3952 0.6837 0.4947 0.054 Uiso 1 1 calc R
H18B H 0.3024 0.6622 0.4505 0.054 Uiso 1 1 calc R
H18C H 0.3052 0.7021 0.5262 0.054 Uiso 1 1 calc R
C19 C 0.3762(2) 0.8460(2) 0.52620(15) 0.0371(7) Uani 1 1 d .
H19A H 0.4385 0.8333 0.5358 0.056 Uiso 1 1 calc R
H19B H 0.3454 0.8400 0.5644 0.056 Uiso 1 1 calc R
H19C H 0.3714 0.9022 0.5169 0.056 Uiso 1 1 calc R
C20 C 0.2361(2) 0.8095(2) 0.45280(16) 0.0359(7) Uani 1 1 d .
H20A H 0.2324 0.8637 0.4392 0.054 Uiso 1 1 calc R
H20B H 0.2085 0.8097 0.4934 0.054 Uiso 1 1 calc R
H20C H 0.2054 0.7694 0.4178 0.054 Uiso 1 1 calc R
C21 C 0.4210(2) 0.90143(17) 0.37677(14) 0.0267(6) Uani 1 1 d .
C22 C 0.5015(2) 0.9338(2) 0.42554(16) 0.0383(8) Uani 1 1 d .
H22A H 0.5519 0.8990 0.4176 0.057 Uiso 1 1 calc R
H22B H 0.4880 0.9335 0.4708 0.057 Uiso 1 1 calc R
H22C H 0.5162 0.9896 0.4193 0.057 Uiso 1 1 calc R
C23 C 0.3446(3) 0.95792(19) 0.39050(16) 0.0362(7) Uani 1 1 d .
H23A H 0.2920 0.9386 0.3601 0.054 Uiso 1 1 calc R
H23B H 0.3607 1.0133 0.3841 0.054 Uiso 1 1 calc R
H23C H 0.3322 0.9581 0.4361 0.054 Uiso 1 1 calc R
C24 C 0.4436(2) 0.91126(19) 0.30691(14) 0.0289(6) Uani 1 1 d .
H24A H 0.4927 0.8761 0.2960 0.043 Uiso 1 1 calc R
H24B H 0.4606 0.9681 0.3060 0.043 Uiso 1 1 calc R
H24C H 0.3918 0.8958 0.2745 0.043 Uiso 1 1 calc R
C25 C 0.26750(17) 0.80784(17) 0.23585(13) 0.0215(5) Uani 1 1 d .
C26 C 0.1908(2) 0.90731(18) 0.19317(15) 0.0294(6) Uani 1 1 d .
C27 C 0.2565(2) 0.88717(19) 0.15518(14) 0.0296(6) Uani 1 1 d .
C28 C 0.1376(2) 0.8593(2) 0.29169(16) 0.0341(7) Uani 1 1 d .
H28A H 0.0945 0.9019 0.2862 0.051 Uiso 1 1 calc R
H28B H 0.1702 0.8699 0.3360 0.051 Uiso 1 1 calc R
H28C H 0.1068 0.8062 0.2858 0.051 Uiso 1 1 calc R
C29 C 0.1185(2) 0.9669(2) 0.1872(2) 0.0425(8) Uani 1 1 d .
H29A H 0.0822 0.9659 0.2233 0.064 Uiso 1 1 calc R
H29B H 0.0817 0.9522 0.1448 0.064 Uiso 1 1 calc R
H29C H 0.1442 1.0217 0.1895 0.064 Uiso 1 1 calc R
C30 C 0.2802(3) 0.9193(3) 0.09624(17) 0.0437(9) Uani 1 1 d .
H30A H 0.3319 0.8911 0.0811 0.066 Uiso 1 1 calc R
H30B H 0.2940 0.9778 0.1074 0.066 Uiso 1 1 calc R
H30C H 0.2306 0.9103 0.0611 0.066 Uiso 1 1 calc R
C31 C 0.3842(2) 0.7918(2) 0.15933(15) 0.0341(7) Uani 1 1 d .
H31A H 0.3957 0.8142 0.1196 0.051 Uiso 1 1 calc R
H31B H 0.3774 0.7324 0.1490 0.051 Uiso 1 1 calc R
H31C H 0.4337 0.8060 0.1940 0.051 Uiso 1 1 calc R
Si4 Si 0.91689(5) 0.86661(6) 0.51752(4) 0.0294(2) Uani 1 1 d .
Si5 Si 0.44596(5) 1.21320(5) 0.22354(4) 0.02623(18) Uani 1 1 d .
Si6 Si 1.01501(5) 1.17889(5) 0.08106(4) 0.02556(18) Uani 1 1 d .
Si7 Si 0.70729(6) 0.58415(5) 0.11385(4) 0.0299(2) Uani 1 1 d .
F1 F 0.94165(11) 0.90238(12) 0.27270(8) 0.0300(4) Uani 1 1 d .
F2 F 1.00167(11) 0.85831(12) 0.38578(8) 0.0319(4) Uani 1 1 d .
F3 F 0.73422(11) 0.93888(12) 0.46913(8) 0.0323(4) Uani 1 1 d .
F4 F 0.67531(10) 0.98367(11) 0.35687(8) 0.0265(4) Uani 1 1 d .
F5 F 0.75785(11) 1.12004(10) 0.31302(8) 0.0269(4) Uani 1 1 d .
F6 F 0.62781(12) 1.22116(10) 0.31257(9) 0.0327(4) Uani 1 1 d .
F7 F 0.46289(11) 1.03929(11) 0.14318(9) 0.0334(4) Uani 1 1 d .
F8 F 0.59260(11) 0.94068(10) 0.14114(8) 0.0279(4) Uani 1 1 d .
F9 F 0.93425(11) 1.07321(11) 0.29464(8) 0.0297(4) Uani 1 1 d .
F10 F 1.02846(12) 1.16014(12) 0.23241(9) 0.0354(4) Uani 1 1 d .
F11 F 0.85324(12) 1.06208(11) 0.03086(8) 0.0310(4) Uani 1 1 d .
F12 F 0.75748(11) 0.97576(10) 0.09338(8) 0.0274(4) Uani 1 1 d .
F13 F 0.88641(11) 0.86044(10) 0.14183(8) 0.0277(4) Uani 1 1 d .
F14 F 0.86227(12) 0.70736(11) 0.09757(9) 0.0341(4) Uani 1 1 d .
F15 F 0.58849(12) 0.70858(10) 0.18511(9) 0.0320(4) Uani 1 1 d .
F16 F 0.62174(11) 0.85893(10) 0.24123(9) 0.0284(4) Uani 1 1 d .
C32 C 0.80595(17) 0.94849(16) 0.30773(12) 0.0186(5) Uani 1 1 d .
C33 C 0.88826(17) 0.91421(17) 0.32139(13) 0.0218(5) Uani 1 1 d .
C34 C 0.91959(17) 0.89064(17) 0.38074(13) 0.0224(5) Uani 1 1 d .
C35 C 0.87199(18) 0.89765(17) 0.43484(13) 0.0224(5) Uani 1 1 d .
C36 C 0.78926(18) 0.93008(17) 0.42119(13) 0.0221(5) Uani 1 1 d .
C37 C 0.75780(16) 0.95398(16) 0.36164(13) 0.0201(5) Uani 1 1 d .
C38 C 1.0372(2) 0.8877(2) 0.53411(16) 0.0396(8) Uani 1 1 d .
H38A H 1.0489 0.9462 0.5364 0.059 Uiso 1 1 calc R
H38B H 1.0665 0.8578 0.4985 0.059 Uiso 1 1 calc R
H38C H 1.0598 0.8702 0.5762 0.059 Uiso 1 1 calc R
C39 C 0.8658(3) 0.9308(4) 0.58494(17) 0.0705(17) Uani 1 1 d .
H39A H 0.8017 0.9215 0.5783 0.106 Uiso 1 1 calc R
H39B H 0.8794 0.9885 0.5840 0.106 Uiso 1 1 calc R
H39C H 0.8898 0.9161 0.6278 0.106 Uiso 1 1 calc R
C40 C 0.8920(3) 0.7549(3) 0.5134(3) 0.0637(14) Uani 1 1 d .
C41 C 0.7905(4) 0.7409(5) 0.4972(4) 0.115(3) Uani 1 1 d .
H41A H 0.7606 0.7754 0.5301 0.172 Uiso 1 1 calc R
H41B H 0.7754 0.6836 0.4981 0.172 Uiso 1 1 calc R
H41C H 0.7714 0.7548 0.4532 0.172 Uiso 1 1 calc R
C42 C 0.9434(5) 0.7051(3) 0.4642(3) 0.090(2) Uani 1 1 d .
H42A H 1.0067 0.7164 0.4768 0.134 Uiso 1 1 calc R
H42B H 0.9263 0.7196 0.4201 0.134 Uiso 1 1 calc R
H42C H 0.9307 0.6470 0.4637 0.134 Uiso 1 1 calc R
C43 C 0.9182(4) 0.7307(4) 0.5825(3) 0.094(2) Uani 1 1 d .
H43A H 0.8851 0.7630 0.6146 0.142 Uiso 1 1 calc R
H43B H 0.9816 0.7412 0.5953 0.142 Uiso 1 1 calc R
H43C H 0.9046 0.6727 0.5814 0.142 Uiso 1 1 calc R
C44 C 0.68293(17) 1.02223(16) 0.22915(12) 0.0188(5) Uani 1 1 d .
C45 C 0.68494(17) 1.09747(16) 0.26951(13) 0.0206(5) Uani 1 1 d .
C46 C 0.61683(18) 1.15123(16) 0.26923(13) 0.0227(5) Uani 1 1 d .
C47 C 0.53790(18) 1.13677(17) 0.22706(14) 0.0231(5) Uani 1 1 d .
C48 C 0.53591(17) 1.06216(17) 0.18674(13) 0.0230(5) Uani 1 1 d .
C49 C 0.60468(18) 1.00922(16) 0.18657(13) 0.0207(5) Uani 1 1 d .
C50 C 0.4949(2) 1.3184(2) 0.2453(2) 0.0440(9) Uani 1 1 d .
H50A H 0.5262 1.3249 0.2901 0.066 Uiso 1 1 calc R
H50B H 0.4478 1.3581 0.2432 0.066 Uiso 1 1 calc R
H50C H 0.5364 1.3274 0.2141 0.066 Uiso 1 1 calc R
C51 C 0.3875(2) 1.2040(3) 0.13814(16) 0.0393(8) Uani 1 1 d .
H51A H 0.3609 1.1492 0.1254 0.059 Uiso 1 1 calc R
H51B H 0.4297 1.2135 0.1075 0.059 Uiso 1 1 calc R
H51C H 0.3412 1.2445 0.1366 0.059 Uiso 1 1 calc R
C52 C 0.3678(2) 1.19252(19) 0.28437(15) 0.0289(6) Uani 1 1 d .
C53 C 0.3162(2) 1.1120(2) 0.25959(16) 0.0344(7) Uani 1 1 d .
H53A H 0.3576 1.0673 0.2548 0.052 Uiso 1 1 calc R
H53B H 0.2822 1.1154 0.2167 0.052 Uiso 1 1 calc R
H53C H 0.2759 1.1020 0.2914 0.052 Uiso 1 1 calc R
C54 C 0.4188(2) 1.1874(2) 0.35247(16) 0.0370(7) Uani 1 1 d .
H54A H 0.4611 1.1434 0.3485 0.055 Uiso 1 1 calc R
H54B H 0.3773 1.1765 0.3832 0.055 Uiso 1 1 calc R
H54C H 0.4505 1.2392 0.3691 0.055 Uiso 1 1 calc R
C55 C 0.3016(2) 1.2621(2) 0.2912(2) 0.0430(8) Uani 1 1 d .
H55A H 0.3337 1.3139 0.3070 0.064 Uiso 1 1 calc R
H55B H 0.2610 1.2517 0.3227 0.064 Uiso 1 1 calc R
H55C H 0.2679 1.2650 0.2481 0.064 Uiso 1 1 calc R
C56 C 0.84032(17) 1.01721(16) 0.19759(12) 0.0194(5) Uani 1 1 d .
C57 C 0.91112(18) 1.06782(17) 0.22861(13) 0.0222(5) Uani 1 1 d .
C58 C 0.96146(18) 1.11399(17) 0.19546(14) 0.0239(5) Uani 1 1 d .
C59 C 0.94758(18) 1.11512(17) 0.12773(14) 0.0234(5) Uani 1 1 d .
C60 C 0.87637(18) 1.06559(17) 0.09722(13) 0.0226(5) Uani 1 1 d .
C61 C 0.82587(18) 1.02034(16) 0.13002(13) 0.0212(5) Uani 1 1 d .
C62 C 1.0204(3) 1.1257(2) -0.0043(2) 0.0559(12) Uani 1 1 d .
H62A H 0.9605 1.1172 -0.0276 0.084 Uiso 1 1 calc R
H62B H 1.0480 1.0728 -0.0023 0.084 Uiso 1 1 calc R
H62C H 1.0553 1.1589 -0.0279 0.084 Uiso 1 1 calc R
C63 C 1.1293(2) 1.1963(3) 0.1248(3) 0.0604(13) Uani 1 1 d .
H63A H 1.1267 1.2244 0.1697 0.091 Uiso 1 1 calc R
H63B H 1.1635 1.2297 0.1008 0.091 Uiso 1 1 calc R
H63C H 1.1576 1.1438 0.1269 0.091 Uiso 1 1 calc R
C64 C 0.9603(2) 1.28026(19) 0.07852(16) 0.0314(6) Uani 1 1 d .
C65 C 0.9527(4) 1.3227(3) 0.1487(2) 0.0591(12) Uani 1 1 d .
H65A H 0.9170 1.2883 0.1710 0.089 Uiso 1 1 calc R
H65B H 0.9244 1.3752 0.1466 0.089 Uiso 1 1 calc R
H65C H 1.0117 1.3315 0.1733 0.089 Uiso 1 1 calc R
C66 C 1.0165(2) 1.3343(2) 0.04392(19) 0.0394(8) Uani 1 1 d .
H66A H 1.0758 1.3422 0.0683 0.059 Uiso 1 1 calc R
H66B H 0.9889 1.3872 0.0426 0.059 Uiso 1 1 calc R
H66C H 1.0208 1.3079 -0.0012 0.059 Uiso 1 1 calc R
C67 C 0.8678(2) 1.2681(2) 0.0399(2) 0.0475(9) Uani 1 1 d .
H67A H 0.8317 1.2333 0.0614 0.071 Uiso 1 1 calc R
H67B H 0.8725 1.2420 -0.0053 0.071 Uiso 1 1 calc R
H67C H 0.8402 1.3211 0.0387 0.071 Uiso 1 1 calc R
C68 C 0.75392(17) 0.87091(16) 0.19349(12) 0.0197(5) Uani 1 1 d .
C69 C 0.81181(18) 0.82557(17) 0.15590(13) 0.0226(5) Uani 1 1 d .
C70 C 0.79810(19) 0.74383(17) 0.13119(13) 0.0245(6) Uani 1 1 d .
C71 C 0.72485(19) 0.69810(17) 0.13976(14) 0.0256(6) Uani 1 1 d .
C72 C 0.66570(18) 0.74450(17) 0.17527(14) 0.0240(5) Uani 1 1 d .
C73 C 0.68152(18) 0.82415(17) 0.20294(13) 0.0232(5) Uani 1 1 d .
C74 C 0.7831(3) 0.5461(2) 0.0515(2) 0.0475(9) Uani 1 1 d .
H74A H 0.8445 0.5574 0.0709 0.071 Uiso 1 1 calc R
H74B H 0.7708 0.5736 0.0126 0.071 Uiso 1 1 calc R
H74C H 0.7736 0.4872 0.0385 0.071 Uiso 1 1 calc R
C75 C 0.5913(3) 0.5618(2) 0.0751(2) 0.0498(10) Uani 1 1 d .
H75A H 0.5505 0.5813 0.1069 0.075 Uiso 1 1 calc R
H75B H 0.5825 0.5029 0.0619 0.075 Uiso 1 1 calc R
H75C H 0.5800 0.5894 0.0361 0.075 Uiso 1 1 calc R
C76 C 0.7339(2) 0.53425(19) 0.19023(17) 0.0343(7) Uani 1 1 d .
C77 C 0.8317(3) 0.5501(3) 0.2176(2) 0.0490(9) Uani 1 1 d .
H77A H 0.8689 0.5311 0.1831 0.073 Uiso 1 1 calc R
H77B H 0.8461 0.5208 0.2553 0.073 Uiso 1 1 calc R
H77C H 0.8425 0.6087 0.2318 0.073 Uiso 1 1 calc R
C78 C 0.7176(3) 0.4412(2) 0.1716(2) 0.0503(10) Uani 1 1 d .
H78A H 0.7531 0.4204 0.1365 0.076 Uiso 1 1 calc R
H78B H 0.6550 0.4298 0.1561 0.076 Uiso 1 1 calc R
H78C H 0.7345 0.4144 0.2104 0.076 Uiso 1 1 calc R
C79 C 0.6778(3) 0.5651(3) 0.2451(2) 0.0510(10) Uani 1 1 d .
H79A H 0.6151 0.5557 0.2286 0.076 Uiso 1 1 calc R
H79B H 0.6896 0.6235 0.2591 0.076 Uiso 1 1 calc R
H79C H 0.6927 0.5357 0.2828 0.076 Uiso 1 1 calc R
B1 B 0.77089(19) 0.96492(18) 0.23192(14) 0.0184(5) Uani 1 1 d .
F17 F 0.4397(4) 0.6590(2) -0.0257(3) 0.141(2) Uani 1 1 d D
C80 C 0.4297(3) 0.7382(2) -0.0313(3) 0.0604(12) Uani 1 1 d D
C81 C 0.4846(3) 0.7950(3) 0.0101(2) 0.0570(11) Uani 1 1 d .
H81 H 0.5302 0.7794 0.0410 0.068 Uiso 1 1 calc R
C82 C 0.4699(3) 0.8751(3) 0.00443(19) 0.0575(12) Uani 1 1 d .
H82 H 0.5052 0.9163 0.0326 0.069 Uiso 1 1 calc R
C83 C 0.4044(3) 0.8974(3) -0.04172(19) 0.0498(9) Uani 1 1 d .
H83 H 0.3946 0.9534 -0.0443 0.060 Uiso 1 1 calc R
C84 C 0.3546(3) 0.8399(2) -0.08280(19) 0.0456(8) Uani 1 1 d .
H84 H 0.3116 0.8553 -0.1156 0.055 Uiso 1 1 calc R
C85 C 0.3658(3) 0.7597(3) -0.0774(2) 0.0534(10) Uani 1 1 d .
H85 H 0.3295 0.7190 -0.1054 0.064 Uiso 1 1 calc R
F18 F 0.9241(5) 0.4879(3) 0.4873(3) 0.186(3) Uani 1 1 d D
C86 C 0.9031(3) 0.4319(3) 0.4334(2) 0.096(2) Uani 1 1 d D
C87 C 0.9332(4) 0.4410(3) 0.3770(2) 0.0938(14) Uani 1 1 d D
H87 H 0.9690 0.4871 0.3740 0.113 Uiso 1 1 calc R
C88 C 0.9123(5) 0.3840(3) 0.3245(3) 0.107(2) Uani 1 1 d D
H88 H 0.9364 0.3883 0.2847 0.128 Uiso 1 1 calc R
C89 C 0.8582(6) 0.3214(4) 0.3271(3) 0.149(5) Uani 1 1 d D
H89 H 0.8389 0.2847 0.2882 0.178 Uiso 1 1 calc R
C90 C 0.8312(4) 0.3104(4) 0.3845(3) 0.0938(14) Uani 1 1 d D
H90 H 0.7964 0.2637 0.3876 0.113 Uiso 1 1 calc R
C91 C 0.8538(4) 0.3662(4) 0.4381(3) 0.104(2) Uani 1 1 d D
H91 H 0.8348 0.3592 0.4792 0.125 Uiso 1 1 calc R
F19 F 0.4778(11) 0.4201(7) 0.4249(4) 0.128(4) Uani 0.50 1 d PD
C92 C 0.4502(6) 0.4630(5) 0.4788(4) 0.083(4) Uani 0.50 1 d PD
C93 C 0.3658(6) 0.4529(6) 0.4934(5) 0.089(4) Uani 0.50 1 d PD
H93 H 0.3264 0.4149 0.4654 0.107 Uiso 0.50 1 calc PR
C94 C 0.3375(6) 0.4974(5) 0.5483(5) 0.089(3) Uani 0.50 1 d PD
H94 H 0.2784 0.4920 0.5575 0.106 Uiso 0.50 1 calc PR
C95 C 0.3967(6) 0.5499(5) 0.5897(5) 0.077(3) Uani 0.50 1 d PD
H95 H 0.3787 0.5798 0.6285 0.093 Uiso 0.50 1 calc PR
C96 C 0.4814(8) 0.5596(8) 0.5754(7) 0.079(5) Uani 0.50 1 d PD
H96 H 0.5215 0.5961 0.6043 0.095 Uiso 0.50 1 calc PR
C97 C 0.5084(7) 0.5167(6) 0.5194(6) 0.089(3) Uani 0.50 1 d PD
H97 H 0.5667 0.5241 0.5089 0.106 Uiso 0.50 1 calc PR

loop_
_atom_site_aniso_label
_atom_site_aniso_U_11
_atom_site_aniso_U_22
_atom_site_aniso_U_33
_atom_site_aniso_U_23
_atom_site_aniso_U_13
_atom_site_aniso_U_12
Si1 0.0248(4) 0.0183(4) 0.0235(4) 0.0040(3) -0.0019(3) -0.0003(3)
Si2 0.0396(5) 0.0240(4) 0.0322(4) 0.0046(3) -0.0069(3) -0.0089(3)
Si3 0.0218(4) 0.0201(4) 0.0180(3) 0.0029(3) 0.0042(3) -0.0024(3)
N1 0.0208(11) 0.0238(12) 0.0270(11) 0.0053(9) 0.0043(9) 0.0049(9)
N2 0.0229(11) 0.0306(13) 0.0202(10) 0.0038(9) 0.0039(8) -0.0008(9)
C1 0.0396(19) 0.0395(19) 0.053(2) 0.0070(16) -0.0186(16) -0.0122(15)
C2 0.034(2) 0.066(3) 0.081(3) 0.007(2) -0.012(2) -0.0105(18)
C3 0.062(3) 0.046(2) 0.049(2) 0.0126(18) -0.0291(19) -0.0098(18)
C4 0.064(3) 0.048(2) 0.059(3) 0.006(2) -0.027(2) -0.021(2)
C5 0.051(2) 0.0292(17) 0.0401(18) -0.0058(14) 0.0012(15) -0.0036(14)
C6 0.074(3) 0.045(2) 0.0367(19) -0.0074(16) 0.0041(18) -0.0087(19)
C7 0.079(3) 0.0293(19) 0.057(2) -0.0071(17) -0.003(2) -0.0057(18)
C8 0.052(2) 0.038(2) 0.053(2) -0.0128(17) 0.0067(17) 0.0047(16)
C9 0.056(2) 0.0343(18) 0.0436(19) 0.0101(15) -0.0020(16) -0.0181(16)
C10 0.077(3) 0.045(2) 0.064(3) 0.014(2) -0.004(2) -0.036(2)
C11 0.075(3) 0.0332(19) 0.050(2) 0.0171(17) -0.010(2) -0.0114(18)
C12 0.057(2) 0.056(2) 0.050(2) 0.0076(19) 0.0091(18) -0.022(2)
C13 0.0258(14) 0.0352(16) 0.0237(13) 0.0055(12) 0.0026(10) 0.0026(11)
C14 0.0311(16) 0.058(2) 0.0327(16) 0.0079(15) 0.0127(13) 0.0099(15)
C15 0.0431(18) 0.0312(16) 0.0323(15) 0.0050(13) -0.0056(13) 0.0095(13)
C16 0.0283(15) 0.052(2) 0.0304(15) 0.0063(14) -0.0020(12) -0.0015(14)
C17 0.0274(14) 0.0311(15) 0.0234(13) 0.0078(11) 0.0072(10) 0.0005(11)
C18 0.0403(18) 0.0385(18) 0.0336(16) 0.0186(14) 0.0087(13) -0.0037(14)
C19 0.0481(19) 0.0448(19) 0.0190(13) 0.0024(13) 0.0088(12) -0.0010(15)
C20 0.0319(16) 0.0460(19) 0.0345(16) 0.0122(14) 0.0156(13) 0.0061(13)
C21 0.0375(16) 0.0214(13) 0.0213(13) -0.0001(10) 0.0086(11) -0.0066(11)
C22 0.054(2) 0.0331(17) 0.0260(14) 0.0000(13) 0.0037(13) -0.0214(15)
C23 0.059(2) 0.0207(14) 0.0311(15) 0.0020(12) 0.0179(14) 0.0032(13)
C24 0.0380(16) 0.0258(14) 0.0241(13) 0.0040(11) 0.0086(11) -0.0090(12)
C25 0.0203(12) 0.0224(13) 0.0222(12) 0.0033(10) 0.0037(9) 0.0018(10)
C26 0.0286(14) 0.0252(14) 0.0335(15) 0.0083(12) -0.0047(11) 0.0018(11)
C27 0.0312(15) 0.0325(16) 0.0245(13) 0.0095(12) -0.0046(11) -0.0068(12)
C28 0.0252(14) 0.0434(18) 0.0361(16) 0.0063(14) 0.0121(12) 0.0105(13)
C29 0.0385(18) 0.0319(17) 0.057(2) 0.0146(16) -0.0055(16) 0.0120(14)
C30 0.048(2) 0.053(2) 0.0308(16) 0.0189(15) -0.0046(14) -0.0200(17)
C31 0.0291(15) 0.0441(18) 0.0278(14) -0.0044(13) 0.0101(12) -0.0011(13)
Si4 0.0244(4) 0.0451(5) 0.0239(4) 0.0163(3) 0.0100(3) 0.0144(3)
Si5 0.0229(4) 0.0253(4) 0.0328(4) 0.0109(3) 0.0049(3) 0.0059(3)
Si6 0.0235(4) 0.0252(4) 0.0315(4) 0.0111(3) 0.0095(3) 0.0016(3)
Si7 0.0329(4) 0.0208(4) 0.0331(4) -0.0053(3) 0.0032(3) 0.0011(3)
F1 0.0235(8) 0.0492(11) 0.0225(8) 0.0128(7) 0.0140(6) 0.0133(7)
F2 0.0223(8) 0.0513(11) 0.0272(8) 0.0152(8) 0.0111(6) 0.0173(7)
F3 0.0271(9) 0.0528(12) 0.0231(8) 0.0151(8) 0.0153(7) 0.0164(8)
F4 0.0205(8) 0.0381(10) 0.0241(8) 0.0093(7) 0.0091(6) 0.0121(7)
F5 0.0246(8) 0.0224(8) 0.0291(8) -0.0032(7) -0.0067(6) 0.0015(6)
F6 0.0365(10) 0.0190(8) 0.0374(9) -0.0067(7) -0.0037(7) 0.0059(7)
F7 0.0225(8) 0.0350(10) 0.0381(10) 0.0002(8) -0.0092(7) -0.0009(7)
F8 0.0308(9) 0.0223(8) 0.0262(8) -0.0056(7) -0.0028(6) -0.0022(6)
F9 0.0319(9) 0.0396(10) 0.0173(7) 0.0080(7) -0.0020(6) -0.0096(7)
F10 0.0303(9) 0.0421(11) 0.0333(9) 0.0101(8) -0.0035(7) -0.0146(8)
F11 0.0445(10) 0.0327(9) 0.0166(7) 0.0083(7) 0.0024(7) -0.0048(8)
F12 0.0320(9) 0.0283(9) 0.0207(8) 0.0038(6) -0.0014(6) -0.0085(7)
F13 0.0264(8) 0.0272(9) 0.0321(9) 0.0030(7) 0.0160(7) 0.0004(6)
F14 0.0346(9) 0.0293(9) 0.0390(10) -0.0050(8) 0.0189(8) 0.0063(7)
F15 0.0293(9) 0.0232(8) 0.0446(10) 0.0000(7) 0.0148(7) -0.0039(7)
F16 0.0315(9) 0.0208(8) 0.0362(9) 0.0012(7) 0.0205(7) 0.0018(6)
C32 0.0202(12) 0.0183(12) 0.0187(11) 0.0041(9) 0.0064(9) 0.0024(9)
C33 0.0196(12) 0.0287(14) 0.0201(12) 0.0064(10) 0.0108(9) 0.0050(10)
C34 0.0186(12) 0.0268(14) 0.0241(13) 0.0067(10) 0.0078(10) 0.0086(10)
C35 0.0235(13) 0.0250(13) 0.0217(12) 0.0081(10) 0.0085(10) 0.0065(10)
C36 0.0228(13) 0.0253(13) 0.0212(12) 0.0061(10) 0.0117(10) 0.0065(10)
C37 0.0164(12) 0.0226(13) 0.0233(12) 0.0050(10) 0.0078(9) 0.0049(9)
C38 0.0339(17) 0.055(2) 0.0277(15) 0.0037(14) -0.0017(12) 0.0013(15)
C39 0.063(3) 0.130(5) 0.0214(16) 0.015(2) 0.0127(16) 0.060(3)
C40 0.041(2) 0.066(3) 0.095(4) 0.061(3) -0.005(2) -0.0058(19)
C41 0.057(3) 0.119(6) 0.181(8) 0.105(6) -0.031(4) -0.042(3)
C42 0.139(6) 0.031(2) 0.097(4) 0.012(3) 0.004(4) 0.001(3)
C43 0.067(3) 0.122(5) 0.121(5) 0.103(5) 0.019(3) 0.020(3)
C44 0.0207(12) 0.0183(12) 0.0179(11) 0.0040(9) 0.0032(9) -0.0017(9)
C45 0.0203(12) 0.0192(12) 0.0213(12) 0.0028(10) -0.0014(9) -0.0015(9)
C46 0.0260(13) 0.0169(12) 0.0243(13) 0.0001(10) 0.0021(10) 0.0013(10)
C47 0.0231(13) 0.0219(13) 0.0256(13) 0.0075(10) 0.0033(10) 0.0032(10)
C48 0.0195(12) 0.0243(13) 0.0245(13) 0.0047(10) -0.0022(10) -0.0029(10)
C49 0.0241(13) 0.0175(12) 0.0201(12) 0.0010(10) 0.0027(9) -0.0029(9)
C50 0.0331(17) 0.0271(16) 0.076(3) 0.0201(17) 0.0075(16) 0.0061(13)
C51 0.0332(16) 0.057(2) 0.0325(16) 0.0201(15) 0.0070(13) 0.0153(15)
C52 0.0279(14) 0.0284(15) 0.0316(14) 0.0072(12) 0.0044(11) 0.0055(11)
C53 0.0320(16) 0.0368(17) 0.0360(16) 0.0113(13) 0.0036(12) -0.0020(13)
C54 0.0447(19) 0.0373(18) 0.0287(15) 0.0059(13) 0.0022(13) 0.0004(14)
C55 0.0423(19) 0.0401(19) 0.051(2) 0.0123(16) 0.0182(16) 0.0139(15)
C56 0.0209(12) 0.0190(12) 0.0192(12) 0.0036(9) 0.0047(9) 0.0025(9)
C57 0.0225(13) 0.0269(14) 0.0171(11) 0.0038(10) 0.0011(9) -0.0001(10)
C58 0.0213(13) 0.0249(13) 0.0259(13) 0.0064(11) 0.0011(10) -0.0038(10)
C59 0.0237(13) 0.0226(13) 0.0259(13) 0.0077(11) 0.0060(10) 0.0029(10)
C60 0.0274(13) 0.0233(13) 0.0179(12) 0.0038(10) 0.0050(10) 0.0022(10)
C61 0.0244(13) 0.0199(12) 0.0193(12) 0.0024(10) 0.0027(9) 0.0001(10)
C62 0.092(3) 0.0280(17) 0.057(2) 0.0011(16) 0.053(2) -0.0047(18)
C63 0.0249(17) 0.085(3) 0.083(3) 0.057(3) 0.0033(18) -0.0050(18)
C64 0.0331(16) 0.0234(14) 0.0383(16) 0.0038(12) 0.0081(12) -0.0022(11)
C65 0.088(3) 0.034(2) 0.058(3) -0.0082(18) 0.033(2) -0.003(2)
C66 0.0442(19) 0.0269(16) 0.0490(19) 0.0141(14) 0.0038(15) -0.0090(13)
C67 0.0317(17) 0.040(2) 0.077(3) 0.0305(19) 0.0044(17) 0.0048(14)
C68 0.0255(13) 0.0172(12) 0.0178(11) 0.0038(9) 0.0063(9) 0.0022(9)
C69 0.0241(13) 0.0232(13) 0.0222(12) 0.0044(10) 0.0088(10) 0.0009(10)
C70 0.0264(13) 0.0240(14) 0.0236(13) -0.0003(10) 0.0093(10) 0.0060(10)
C71 0.0305(14) 0.0212(13) 0.0245(13) -0.0004(11) 0.0055(11) 0.0024(11)
C72 0.0236(13) 0.0223(13) 0.0279(13) 0.0049(11) 0.0085(10) -0.0013(10)
C73 0.0250(13) 0.0227(13) 0.0235(12) 0.0022(10) 0.0103(10) 0.0043(10)
C74 0.060(2) 0.0343(18) 0.046(2) -0.0129(16) 0.0182(17) 0.0039(16)
C75 0.042(2) 0.0352(19) 0.063(2) -0.0084(17) -0.0120(17) -0.0014(15)
C76 0.0353(16) 0.0223(14) 0.0454(18) 0.0041(13) 0.0061(13) 0.0019(12)
C77 0.043(2) 0.044(2) 0.059(2) 0.0134(18) -0.0054(17) -0.0006(16)
C78 0.050(2) 0.0236(16) 0.078(3) 0.0057(17) 0.014(2) 0.0008(14)
C79 0.066(3) 0.043(2) 0.050(2) 0.0134(17) 0.0204(19) 0.0128(18)
B1 0.0190(13) 0.0179(13) 0.0187(12) 0.0022(10) 0.0049(10) 0.0005(10)
F17 0.157(4) 0.058(2) 0.201(5) 0.035(3) -0.030(4) 0.029(2)
C80 0.065(3) 0.038(2) 0.083(3) 0.011(2) 0.022(2) 0.0106(19)
C81 0.055(2) 0.083(3) 0.038(2) 0.017(2) 0.0127(17) 0.011(2)
C82 0.076(3) 0.065(3) 0.0284(17) -0.0049(18) 0.0073(17) -0.026(2)
C83 0.074(3) 0.041(2) 0.0353(18) 0.0067(15) 0.0102(17) -0.0089(19)
C84 0.045(2) 0.049(2) 0.0430(19) 0.0039(17) 0.0101(15) -0.0007(16)
C85 0.040(2) 0.043(2) 0.074(3) -0.005(2) 0.0082(19) -0.0078(16)
F18 0.271(8) 0.123(4) 0.162(5) -0.013(4) 0.064(5) -0.061(5)
C86 0.106(5) 0.085(4) 0.090(4) -0.014(4) 0.019(4) -0.047(4)
C87 0.104(4) 0.084(3) 0.090(3) 0.005(3) 0.007(3) -0.021(3)
C88 0.134(6) 0.083(5) 0.093(5) 0.009(4) -0.025(4) 0.007(4)
C89 0.243(12) 0.135(7) 0.062(4) 0.041(4) -0.031(5) -0.096(8)
C90 0.104(4) 0.084(3) 0.090(3) 0.005(3) 0.007(3) -0.021(3)
C91 0.104(5) 0.103(5) 0.104(5) -0.007(4) 0.035(4) -0.024(4)
F19 0.232(15) 0.096(8) 0.063(5) 0.037(5) 0.014(7) 0.042(8)
C92 0.150(14) 0.048(6) 0.050(6) 0.034(5) -0.024(7) 0.004(7)
C93 0.107(10) 0.057(6) 0.098(9) 0.042(6) -0.047(8) -0.024(6)
C94 0.124(8) 0.041(5) 0.101(8) 0.041(5) -0.026(6) -0.011(5)
C95 0.080(7) 0.038(5) 0.117(10) 0.028(5) -0.003(7) 0.008(5)
C96 0.110(11) 0.033(5) 0.097(11) 0.024(6) 0.002(8) 0.007(6)
C97 0.124(8) 0.041(5) 0.101(8) 0.041(5) -0.026(6) -0.011(5)

loop_
_atom_type_symbol
_atom_type_description
_atom_type_scat_dispersion_real
_atom_type_scat_dispersion_imag
_atom_type_scat_source
C C 0.0033 0.0016 'International Tables Vol C Tables 4.2.6.8 and 6.1.1.4'
H H 0.0000 0.0000 'International Tables Vol C Tables 4.2.6.8 and 6.1.1.4'
B B 0.0013 0.0007 'International Tables Vol C Tables 4.2.6.8 and 6.1.1.4'
N N 0.0061 0.0033 'International Tables Vol C Tables 4.2.6.8 and 6.1.1.4'
F F 0.0171 0.0103 'International Tables Vol C Tables 4.2.6.8 and 6.1.1.4'
Si Si 0.0817 0.0704 'International Tables Vol C Tables 4.2.6.8 and 6.1.1.4'

loop_
_geom_angle_atom_site_label_1
_geom_angle_atom_site_label_2
_geom_angle_atom_site_label_3
_geom_angle
C25 Si1 Si3 107.87(9)
C25 Si1 Si2 106.94(9)
Si3 Si1 Si2 144.96(4)
C9 Si2 C1 111.04(18)
C9 Si2 C5 111.45(18)
C1 Si2 C5 110.23(18)
C9 Si2 Si1 107.02(11)
C1 Si2 Si1 109.74(12)
C5 Si2 Si1 107.23(11)
C13 Si3 C17 111.35(13)
C13 Si3 C21 110.91(14)
C17 Si3 C21 110.82(12)
C13 Si3 Si1 106.23(9)
C17 Si3 Si1 109.53(9)
C21 Si3 Si1 107.82(9)
C25 N1 C26 111.4(2)
C25 N1 C28 125.2(3)
C26 N1 C28 123.2(2)
C25 N2 C27 110.6(2)
C25 N2 C31 125.2(3)
C27 N2 C31 124.0(3)
C3 C1 C2 106.7(4)
C3 C1 C4 106.0(3)
C2 C1 C4 107.3(3)
C3 C1 Si2 115.7(3)
C2 C1 Si2 109.8(3)
C4 C1 Si2 110.9(3)
C1 C2 H2A 109.5
C1 C2 H2B 109.5
H2A C2 H2B 109.5
C1 C2 H2C 109.5
H2A C2 H2C 109.5
H2B C2 H2C 109.5
C1 C3 H3A 109.5
C1 C3 H3B 109.5
H3A C3 H3B 109.5
C1 C3 H3C 109.5
H3A C3 H3C 109.5
H3B C3 H3C 109.5
C1 C4 H4A 109.5
C1 C4 H4B 109.5
H4A C4 H4B 109.5
C1 C4 H4C 109.5
H4A C4 H4C 109.5
H4B C4 H4C 109.5
C6 C5 C8 106.0(4)
C6 C5 C7 106.7(3)
C8 C5 C7 107.5(3)
C6 C5 Si2 111.2(3)
C8 C5 Si2 112.6(2)
C7 C5 Si2 112.4(3)
C5 C6 H6A 109.5
C5 C6 H6B 109.5
H6A C6 H6B 109.5
C5 C6 H6C 109.5
H6A C6 H6C 109.5
H6B C6 H6C 109.5
C5 C7 H7A 109.5
C5 C7 H7B 109.5
H7A C7 H7B 109.5
C5 C7 H7C 109.5
H7A C7 H7C 109.5
H7B C7 H7C 109.5
C5 C8 H8A 109.5
C5 C8 H8B 109.5
H8A C8 H8B 109.5
C5 C8 H8C 109.5
H8A C8 H8C 109.5
H8B C8 H8C 109.5
C12 C9 C11 106.8(3)
C12 C9 C10 107.0(4)
C11 C9 C10 106.9(3)
C12 C9 Si2 112.4(3)
C11 C9 Si2 110.2(3)
C10 C9 Si2 113.2(3)
C9 C10 H10A 109.5
C9 C10 H10B 109.5
H10A C10 H10B 109.5
C9 C10 H10C 109.5
H10A C10 H10C 109.5
H10B C10 H10C 109.5
C9 C11 H11A 109.5
C9 C11 H11B 109.5
H11A C11 H11B 109.5
C9 C11 H11C 109.5
H11A C11 H11C 109.5
H11B C11 H11C 109.5
C9 C12 H12A 109.5
C9 C12 H12B 109.5
H12A C12 H12B 109.5
C9 C12 H12C 109.5
H12A C12 H12C 109.5
H12B C12 H12C 109.5
C15 C13 C16 107.1(3)
C15 C13 C14 106.4(3)
C16 C13 C14 108.0(3)
C15 C13 Si3 110.6(2)
C16 C13 Si3 113.3(2)
C14 C13 Si3 111.1(2)
C13 C14 H14A 109.5
C13 C14 H14B 109.5
H14A C14 H14B 109.5
C13 C14 H14C 109.5
H14A C14 H14C 109.5
H14B C14 H14C 109.5
C13 C15 H15A 109.5
C13 C15 H15B 109.5
H15A C15 H15B 109.5
C13 C15 H15C 109.5
H15A C15 H15C 109.5
H15B C15 H15C 109.5
C13 C16 H16A 109.5
C13 C16 H16B 109.5
H16A C16 H16B 109.5
C13 C16 H16C 109.5
H16A C16 H16C 109.5
H16B C16 H16C 109.5
C20 C17 C18 106.4(3)
C20 C17 C19 107.2(3)
C18 C17 C19 106.7(3)
C20 C17 Si3 112.4(2)
C18 C17 Si3 111.4(2)
C19 C17 Si3 112.4(2)
C17 C18 H18A 109.5
C17 C18 H18B 109.5
H18A C18 H18B 109.5
C17 C18 H18C 109.5
H18A C18 H18C 109.5
H18B C18 H18C 109.5
C17 C19 H19A 109.5
C17 C19 H19B 109.5
H19A C19 H19B 109.5
C17 C19 H19C 109.5
H19A C19 H19C 109.5
H19B C19 H19C 109.5
C17 C20 H20A 109.5
C17 C20 H20B 109.5
H20A C20 H20B 109.5
C17 C20 H20C 109.5
H20A C20 H20C 109.5
H20B C20 H20C 109.5
C23 C21 C22 107.6(3)
C23 C21 C24 106.6(3)
C22 C21 C24 106.8(2)
C23 C21 Si3 112.5(2)
C22 C21 Si3 108.6(2)
C24 C21 Si3 114.36(19)
C21 C22 H22A 109.5
C21 C22 H22B 109.5
H22A C22 H22B 109.5
C21 C22 H22C 109.5
H22A C22 H22C 109.5
H22B C22 H22C 109.5
C21 C23 H23A 109.5
C21 C23 H23B 109.5
H23A C23 H23B 109.5
C21 C23 H23C 109.5
H23A C23 H23C 109.5
H23B C23 H23C 109.5
C21 C24 H24A 109.5
C21 C24 H24B 109.5
H24A C24 H24B 109.5
C21 C24 H24C 109.5
H24A C24 H24C 109.5
H24B C24 H24C 109.5
N1 C25 N2 104.9(2)
N1 C25 Si1 126.9(2)
N2 C25 Si1 128.1(2)
C27 C26 N1 106.5(3)
C27 C26 C29 131.0(3)
N1 C26 C29 122.4(3)
C26 C27 N2 106.5(3)
C26 C27 C30 130.9(3)
N2 C27 C30 122.6(3)
N1 C28 H28A 109.5
N1 C28 H28B 109.5
H28A C28 H28B 109.5
N1 C28 H28C 109.5
H28A C28 H28C 109.5
H28B C28 H28C 109.5
C26 C29 H29A 109.5
C26 C29 H29B 109.5
H29A C29 H29B 109.5
C26 C29 H29C 109.5
H29A C29 H29C 109.5
H29B C29 H29C 109.5
C27 C30 H30A 109.5
C27 C30 H30B 109.5
H30A C30 H30B 109.5
C27 C30 H30C 109.5
H30A C30 H30C 109.5
H30B C30 H30C 109.5
N2 C31 H31A 109.5
N2 C31 H31B 109.5
H31A C31 H31B 109.5
N2 C31 H31C 109.5
H31A C31 H31C 109.5
H31B C31 H31C 109.5
C38 Si4 C39 106.5(2)
C38 Si4 C40 110.57(19)
C39 Si4 C40 112.9(3)
C38 Si4 C35 110.15(14)
C39 Si4 C35 109.03(15)
C40 Si4 C35 107.72(18)
C51 Si5 C50 107.74(19)
C51 Si5 C52 111.10(15)
C50 Si5 C52 110.67(17)
C51 Si5 C47 110.07(14)
C50 Si5 C47 109.12(14)
C52 Si5 C47 108.13(13)
C62 Si6 C63 109.3(2)
C62 Si6 C64 110.31(19)
C63 Si6 C64 109.2(2)
C62 Si6 C59 110.08(15)
C63 Si6 C59 109.86(15)
C64 Si6 C59 108.12(13)
C75 Si7 C74 108.15(19)
C75 Si7 C76 112.17(19)
C74 Si7 C76 109.52(18)
C75 Si7 C71 109.73(15)
C74 Si7 C71 110.08(16)
C76 Si7 C71 107.19(14)
C37 C32 C33 111.6(2)
C37 C32 B1 127.5(2)
C33 C32 B1 120.2(2)
F1 C33 C34 116.8(2)
F1 C33 C32 118.4(2)
C34 C33 C32 124.8(2)
F2 C34 C33 117.2(2)
F2 C34 C35 119.3(2)
C33 C34 C35 123.4(2)
C36 C35 C34 112.1(2)
C36 C35 Si4 124.72(19)
C34 C35 Si4 123.2(2)
F3 C36 C37 116.7(2)
F3 C36 C35 118.8(2)
C37 C36 C35 124.5(2)
F4 C37 C36 116.5(2)
F4 C37 C32 119.9(2)
C36 C37 C32 123.6(2)
Si4 C38 H38A 109.5
Si4 C38 H38B 109.5
H38A C38 H38B 109.5
Si4 C38 H38C 109.5
H38A C38 H38C 109.5
H38B C38 H38C 109.5
Si4 C39 H39A 109.5
Si4 C39 H39B 109.5
H39A C39 H39B 109.5
Si4 C39 H39C 109.5
H39A C39 H39C 109.5
H39B C39 H39C 109.5
C42 C40 C43 109.2(5)
C42 C40 C41 113.1(6)
C43 C40 C41 107.1(5)
C42 C40 Si4 110.8(3)
C43 C40 Si4 108.4(4)
C41 C40 Si4 108.0(4)
C40 C41 H41A 109.5
C40 C41 H41B 109.5
H41A C41 H41B 109.5
C40 C41 H41C 109.5
H41A C41 H41C 109.5
H41B C41 H41C 109.5
C40 C42 H42A 109.5
C40 C42 H42B 109.5
H42A C42 H42B 109.5
C40 C42 H42C 109.5
H42A C42 H42C 109.5
H42B C42 H42C 109.5
C40 C43 H43A 109.5
C40 C43 H43B 109.5
H43A C43 H43B 109.5
C40 C43 H43C 109.5
H43A C43 H43C 109.5
H43B C43 H43C 109.5
C49 C44 C45 111.8(2)
C49 C44 B1 128.3(2)
C45 C44 B1 119.6(2)
F5 C45 C46 116.6(2)
F5 C45 C44 119.0(2)
C46 C45 C44 124.3(2)
F6 C46 C45 117.5(2)
F6 C46 C47 119.3(2)
C45 C46 C47 123.2(2)
C48 C47 C46 112.5(2)
C48 C47 Si5 124.1(2)
C46 C47 Si5 123.3(2)
F7 C48 C49 116.7(2)
F7 C48 C47 119.3(2)
C49 C48 C47 124.0(2)
F8 C49 C48 115.8(2)
F8 C49 C44 120.2(2)
C48 C49 C44 124.0(2)
Si5 C50 H50A 109.5
Si5 C50 H50B 109.5
H50A C50 H50B 109.5
Si5 C50 H50C 109.5
H50A C50 H50C 109.5
H50B C50 H50C 109.5
Si5 C51 H51A 109.5
Si5 C51 H51B 109.5
H51A C51 H51B 109.5
Si5 C51 H51C 109.5
H51A C51 H51C 109.5
H51B C51 H51C 109.5
C53 C52 C54 109.1(3)
C53 C52 C55 108.6(3)
C54 C52 C55 109.0(3)
C53 C52 Si5 110.2(2)
C54 C52 Si5 110.7(2)
C55 C52 Si5 109.2(2)
C52 C53 H53A 109.5
C52 C53 H53B 109.5
H53A C53 H53B 109.5
C52 C53 H53C 109.5
H53A C53 H53C 109.5
H53B C53 H53C 109.5
C52 C54 H54A 109.5
C52 C54 H54B 109.5
H54A C54 H54B 109.5
C52 C54 H54C 109.5
H54A C54 H54C 109.5
H54B C54 H54C 109.5
C52 C55 H55A 109.5
C52 C55 H55B 109.5
H55A C55 H55B 109.5
C52 C55 H55C 109.5
H55A C55 H55C 109.5
H55B C55 H55C 109.5
C61 C56 C57 112.0(2)
C61 C56 B1 119.5(2)
C57 C56 B1 128.2(2)
F9 C57 C58 116.2(2)
F9 C57 C56 120.2(2)
C58 C57 C56 123.5(2)
F10 C58 C57 116.7(2)
F10 C58 C59 119.4(2)
C57 C58 C59 123.9(3)
C60 C59 C58 112.4(2)
C60 C59 Si6 122.8(2)
C58 C59 Si6 124.7(2)
F11 C60 C61 117.0(2)
F11 C60 C59 119.1(2)
C61 C60 C59 123.8(3)
F12 C61 C60 116.9(2)
F12 C61 C56 118.8(2)
C60 C61 C56 124.3(3)
Si6 C62 H62A 109.5
Si6 C62 H62B 109.5
H62A C62 H62B 109.5
Si6 C62 H62C 109.5
H62A C62 H62C 109.5
H62B C62 H62C 109.5
Si6 C63 H63A 109.5
Si6 C63 H63B 109.5
H63A C63 H63B 109.5
Si6 C63 H63C 109.5
H63A C63 H63C 109.5
H63B C63 H63C 109.5
C67 C64 C65 109.2(3)
C67 C64 C66 109.0(3)
C65 C64 C66 109.2(3)
C67 C64 Si6 110.2(2)
C65 C64 Si6 110.4(3)
C66 C64 Si6 108.8(2)
C64 C65 H65A 109.5
C64 C65 H65B 109.5
H65A C65 H65B 109.5
C64 C65 H65C 109.5
H65A C65 H65C 109.5
H65B C65 H65C 109.5
C64 C66 H66A 109.5
C64 C66 H66B 109.5
H66A C66 H66B 109.5
C64 C66 H66C 109.5
H66A C66 H66C 109.5
H66B C66 H66C 109.5
C64 C67 H67A 109.5
C64 C67 H67B 109.5
H67A C67 H67B 109.5
C64 C67 H67C 109.5
H67A C67 H67C 109.5
H67B C67 H67C 109.5
C73 C68 C69 112.0(2)
C73 C68 B1 121.1(2)
C69 C68 B1 126.4(2)
F13 C69 C70 115.8(2)
F13 C69 C68 120.7(2)
C70 C69 C68 123.5(2)
F14 C70 C69 116.5(2)
F14 C70 C71 119.4(2)
C69 C70 C71 124.1(2)
C70 C71 C72 112.1(2)
C70 C71 Si7 126.0(2)
C72 C71 Si7 121.7(2)
F15 C72 C73 117.4(2)
F15 C72 C71 118.8(2)
C73 C72 C71 123.8(3)
F16 C73 C72 117.0(2)
F16 C73 C68 118.8(2)
C72 C73 C68 124.2(2)
Si7 C74 H74A 109.5
Si7 C74 H74B 109.5
H74A C74 H74B 109.5
Si7 C74 H74C 109.5
H74A C74 H74C 109.5
H74B C74 H74C 109.5
Si7 C75 H75A 109.5
Si7 C75 H75B 109.5
H75A C75 H75B 109.5
Si7 C75 H75C 109.5
H75A C75 H75C 109.5
H75B C75 H75C 109.5
C79 C76 C77 108.2(3)
C79 C76 C78 108.4(3)
C77 C76 C78 108.4(3)
C79 C76 Si7 112.9(2)
C77 C76 Si7 110.0(3)
C78 C76 Si7 108.9(3)
C76 C77 H77A 109.5
C76 C77 H77B 109.5
H77A C77 H77B 109.5
C76 C77 H77C 109.5
H77A C77 H77C 109.5
H77B C77 H77C 109.5
C76 C78 H78A 109.5
C76 C78 H78B 109.5
H78A C78 H78B 109.5
C76 C78 H78C 109.5
H78A C78 H78C 109.5
H78B C78 H78C 109.5
C76 C79 H79A 109.5
C76 C79 H79B 109.5
H79A C79 H79B 109.5
C76 C79 H79C 109.5
H79A C79 H79C 109.5
H79B C79 H79C 109.5
C56 B1 C68 112.4(2)
C56 B1 C44 101.8(2)
C68 B1 C44 114.6(2)
C56 B1 C32 115.0(2)
C68 B1 C32 101.2(2)
C44 B1 C32 112.4(2)
F17 C80 C85 119.1(5)
F17 C80 C81 118.6(5)
C85 C80 C81 122.4(4)
C82 C81 C80 116.5(4)
C82 C81 H81 121.7
C80 C81 H81 121.7
C81 C82 C83 121.3(4)
C81 C82 H82 119.3
C83 C82 H82 119.3
C84 C83 C82 120.2(4)
C84 C83 H83 119.9
C82 C83 H83 119.9
C83 C84 C85 120.1(4)
C83 C84 H84 120.0
C85 C84 H84 120.0
C80 C85 C84 119.4(4)
C80 C85 H85 120.3
C84 C85 H85 120.3
C87 C86 C91 120.8(4)
C87 C86 F18 120.0(5)
C91 C86 F18 119.2(5)
C86 C87 C88 118.7(4)
C86 C87 H87 120.6
C88 C87 H87 120.6
C89 C88 C87 121.2(4)
C89 C88 H88 119.4
C87 C88 H88 119.4
C90 C89 C88 119.8(4)
C90 C89 H89 120.1
C88 C89 H89 120.1
C89 C90 C91 119.3(4)
C89 C90 H90 120.4
C91 C90 H90 120.4
C86 C91 C90 120.0(4)
C86 C91 H91 120.0
C90 C91 H91 120.0
F19 C92 C93 120.8(10)
F19 C92 C97 118.7(10)
C93 C92 C97 120.5(4)
C92 C93 C94 120.6(4)
C92 C93 H93 119.7
C94 C93 H93 119.7
C93 C94 C95 118.7(4)
C93 C94 H94 120.7
C95 C94 H94 120.7
C96 C95 C94 120.7(4)
C96 C95 H95 119.6
C94 C95 H95 119.6
C95 C96 C97 120.3(4)
C95 C96 H96 119.9
C97 C96 H96 119.9
C92 C97 C96 119.1(4)
C92 C97 H97 120.4
C96 C97 H97 120.4

loop_
_geom_bond_atom_site_label_1
_geom_bond_atom_site_label_2
_geom_bond_distance
Si1 C25 1.915(3)
Si1 Si3 2.4659(10)
Si1 Si2 2.4664(11)
Si2 C9 1.940(4)
Si2 C1 1.949(4)
Si2 C5 1.968(4)
Si3 C13 1.937(3)
Si3 C17 1.940(3)
Si3 C21 1.948(3)
N1 C25 1.350(3)
N1 C26 1.377(4)
N1 C28 1.467(4)
N2 C25 1.355(3)
N2 C27 1.390(4)
N2 C31 1.466(4)
C1 C3 1.525(6)
C1 C2 1.540(7)
C1 C4 1.561(5)
C2 H2A 0.9800
C2 H2B 0.9800
C2 H2C 0.9800
C3 H3A 0.9800
C3 H3B 0.9800
C3 H3C 0.9800
C4 H4A 0.9800
C4 H4B 0.9800
C4 H4C 0.9800
C5 C6 1.527(6)
C5 C8 1.530(6)
C5 C7 1.551(5)
C6 H6A 0.9800
C6 H6B 0.9800
C6 H6C 0.9800
C7 H7A 0.9800
C7 H7B 0.9800
C7 H7C 0.9800
C8 H8A 0.9800
C8 H8B 0.9800
C8 H8C 0.9800
C9 C12 1.542(6)
C9 C11 1.540(6)
C9 C10 1.555(5)
C10 H10A 0.9800
C10 H10B 0.9800
C10 H10C 0.9800
C11 H11A 0.9800
C11 H11B 0.9800
C11 H11C 0.9800
C12 H12A 0.9800
C12 H12B 0.9800
C12 H12C 0.9800
C13 C15 1.530(5)
C13 C16 1.539(4)
C13 C14 1.539(4)
C14 H14A 0.9800
C14 H14B 0.9800
C14 H14C 0.9800
C15 H15A 0.9800
C15 H15B 0.9800
C15 H15C 0.9800
C16 H16A 0.9800
C16 H16B 0.9800
C16 H16C 0.9800
C17 C20 1.540(4)
C17 C18 1.549(4)
C17 C19 1.550(4)
C18 H18A 0.9800
C18 H18B 0.9800
C18 H18C 0.9800
C19 H19A 0.9800
C19 H19B 0.9800
C19 H19C 0.9800
C20 H20A 0.9800
C20 H20B 0.9800
C20 H20C 0.9800
C21 C23 1.528(4)
C21 C22 1.535(4)
C21 C24 1.550(4)
C22 H22A 0.9800
C22 H22B 0.9800
C22 H22C 0.9800
C23 H23A 0.9800
C23 H23B 0.9800
C23 H23C 0.9800
C24 H24A 0.9800
C24 H24B 0.9800
C24 H24C 0.9800
C26 C27 1.358(5)
C26 C29 1.493(4)
C27 C30 1.476(4)
C28 H28A 0.9800
C28 H28B 0.9800
C28 H28C 0.9800
C29 H29A 0.9800
C29 H29B 0.9800
C29 H29C 0.9800
C30 H30A 0.9800
C30 H30B 0.9800
C30 H30C 0.9800
C31 H31A 0.9800
C31 H31B 0.9800
C31 H31C 0.9800
Si4 C38 1.848(4)
Si4 C39 1.875(4)
Si4 C40 1.878(5)
Si4 C35 1.904(3)
Si5 C51 1.864(3)
Si5 C50 1.865(4)
Si5 C52 1.892(3)
Si5 C47 1.901(3)
Si6 C62 1.864(4)
Si6 C63 1.867(4)
Si6 C64 1.889(3)
Si6 C59 1.900(3)
Si7 C75 1.866(4)
Si7 C74 1.875(4)
Si7 C76 1.887(4)
Si7 C71 1.898(3)
F1 C33 1.359(3)
F2 C34 1.365(3)
F3 C36 1.363(3)
F4 C37 1.353(3)
F5 C45 1.359(3)
F6 C46 1.356(3)
F7 C48 1.362(3)
F8 C49 1.362(3)
F9 C57 1.356(3)
F10 C58 1.360(3)
F11 C60 1.365(3)
F12 C61 1.360(3)
F13 C69 1.353(3)
F14 C70 1.361(3)
F15 C72 1.365(3)
F16 C73 1.354(3)
C32 C37 1.395(3)
C32 C33 1.398(4)
C32 B1 1.653(4)
C33 C34 1.372(4)
C34 C35 1.392(3)
C35 C36 1.390(4)
C36 C37 1.378(4)
C38 H38A 0.9800
C38 H38B 0.9800
C38 H38C 0.9800
C39 H39A 0.9800
C39 H39B 0.9800
C39 H39C 0.9800
C40 C42 1.512(9)
C40 C43 1.543(7)
C40 C41 1.554(7)
C41 H41A 0.9800
C41 H41B 0.9800
C41 H41C 0.9800
C42 H42A 0.9800
C42 H42B 0.9800
C42 H42C 0.9800
C43 H43A 0.9800
C43 H43B 0.9800
C43 H43C 0.9800
C44 C49 1.393(4)
C44 C45 1.395(4)
C44 B1 1.651(4)
C45 C46 1.375(4)
C46 C47 1.398(4)
C47 C48 1.387(4)
C48 C49 1.374(4)
C50 H50A 0.9800
C50 H50B 0.9800
C50 H50C 0.9800
C51 H51A 0.9800
C51 H51B 0.9800
C51 H51C 0.9800
C52 C53 1.536(4)
C52 C54 1.537(4)
C52 C55 1.542(4)
C53 H53A 0.9800
C53 H53B 0.9800
C53 H53C 0.9800
C54 H54A 0.9800
C54 H54B 0.9800
C54 H54C 0.9800
C55 H55A 0.9800
C55 H55B 0.9800
C55 H55C 0.9800
C56 C61 1.393(4)
C56 C57 1.397(4)
C56 B1 1.647(4)
C57 C58 1.381(4)
C58 C59 1.390(4)
C59 C60 1.389(4)
C60 C61 1.369(4)
C62 H62A 0.9800
C62 H62B 0.9800
C62 H62C 0.9800
C63 H63A 0.9800
C63 H63B 0.9800
C63 H63C 0.9800
C64 C67 1.533(5)
C64 C65 1.533(5)
C64 C66 1.538(4)
C65 H65A 0.9800
C65 H65B 0.9800
C65 H65C 0.9800
C66 H66A 0.9800
C66 H66B 0.9800
C66 H66C 0.9800
C67 H67A 0.9800
C67 H67B 0.9800
C67 H67C 0.9800
C68 C73 1.393(4)
C68 C69 1.397(3)
C68 B1 1.649(4)
C69 C70 1.384(4)
C70 C71 1.389(4)
C71 C72 1.396(4)
C72 C73 1.370(4)
C74 H74A 0.9800
C74 H74B 0.9800
C74 H74C 0.9800
C75 H75A 0.9800
C75 H75B 0.9800
C75 H75C 0.9800
C76 C79 1.532(5)
C76 C77 1.539(5)
C76 C78 1.548(5)
C77 H77A 0.9800
C77 H77B 0.9800
C77 H77C 0.9800
C78 H78A 0.9800
C78 H78B 0.9800
C78 H78C 0.9800
C79 H79A 0.9800
C79 H79B 0.9800
C79 H79C 0.9800
F17 C80 1.343(5)
C80 C85 1.366(7)
C80 C81 1.382(7)
C81 C82 1.369(7)
C81 H81 0.9500
C82 C83 1.387(7)
C82 H82 0.9500
C83 C84 1.345(5)
C83 H83 0.9500
C84 C85 1.363(6)
C84 H84 0.9500
C85 H85 0.9500
F18 C86 1.349(5)
C86 C87 1.326(4)
C86 C91 1.341(4)
C87 C88 1.337(4)
C87 H87 0.9500
C88 C89 1.334(4)
C88 H88 0.9500
C89 C90 1.334(4)
C89 H89 0.9500
C90 C91 1.344(4)
C90 H90 0.9500
C91 H91 0.9500
F19 C92 1.344(6)
C92 C93 1.371(6)
C92 C97 1.372(6)
C93 C94 1.375(6)
C93 H93 0.9500
C94 C95 1.377(6)
C94 H94 0.9500
C95 C96 1.372(6)
C95 H95 0.9500
C96 C97 1.374(7)
C96 H96 0.9500
C97 H97 0.9500
